data_7050197
loop_
_publ_author_name
'Bickley, Jamie'
'Bonar-Law, Richard'
'McGrath, Thomas'
'Singh, Nirmal'
'Steiner, Alexander'

_publ_section_title
;
 Dirhodium (ii) carboxylate complexes as building blocks. cis-Chelating
 dicarboxylic acids designed to bridge the dinuclear coreElectronic
 supplementary information (ESI) available: Tables S1 and S2. See
 http://www.rsc.org/suppdata/nj/b3/b310008a/
;
_journal_issue 3
_journal_name_full 'New Journal of Chemistry'
_journal_page_first 425
_journal_paper_doi 10.1039/b310008a
_journal_volume 28
_journal_year 2004
_chemical_formula_sum 'C14 H16 Br2 O6'
_chemical_formula_weight 440.09
_space_group_IT_number 14
_symmetry_cell_setting monoclinic
_symmetry_Int_Tables_number 14
_symmetry_space_group_name_Hall '-P 2yn'
_symmetry_space_group_name_H-M 'P 1 21/n 1'
_atom_sites_solution_hydrogens geom
_atom_sites_solution_primary direct
_atom_sites_solution_secondary difmap
_audit_creation_method SHELXL-97
_cell_angle_alpha 90.00
_cell_angle_beta 96.541(13)
_cell_angle_gamma 90.00
_cell_formula_units_Z 4
_cell_length_a 11.2340(13)
_cell_length_b 7.4699(11)
_cell_length_c 20.184(2)
_cell_measurement_temperature 293(2)
_cell_volume 1682.8(4)
_computing_structure_refinement 'SHELXL-97 (Sheldrick, 1997)'
_computing_structure_solution 'SHELXS-97 (Sheldrick, 1990)'
_diffrn_ambient_temperature 293(2)
_diffrn_measured_fraction_theta_full 0.924
_diffrn_measured_fraction_theta_max 0.924
_diffrn_radiation_monochromator graphite
_diffrn_radiation_type MoK\a
_diffrn_radiation_wavelength 0.71073
_diffrn_reflns_av_R_equivalents 0.0000
_diffrn_reflns_av_sigmaI/netI 0.0496
_diffrn_reflns_limit_h_max 12
_diffrn_reflns_limit_h_min -12
_diffrn_reflns_limit_k_max 8
_diffrn_reflns_limit_k_min 0
_diffrn_reflns_limit_l_max 23
_diffrn_reflns_limit_l_min 0
_diffrn_reflns_number 2491
_diffrn_reflns_theta_full 24.16
_diffrn_reflns_theta_max 24.16
_diffrn_reflns_theta_min 2.19
_diffrn_source 'fine-focus sealed tube'
_exptl_absorpt_coefficient_mu 4.841
_exptl_crystal_density_diffrn 1.737
_exptl_crystal_density_method 'not measured'
_exptl_crystal_F_000 872
_refine_diff_density_max 0.488
_refine_diff_density_min -0.503
_refine_diff_density_rms 0.067
_refine_ls_extinction_method none
_refine_ls_goodness_of_fit_ref 0.797
_refine_ls_hydrogen_treatment mixed
_refine_ls_matrix_type full
_refine_ls_number_parameters 205
_refine_ls_number_reflns 2491
_refine_ls_number_restraints 0
_refine_ls_restrained_S_all 0.797
_refine_ls_R_factor_all 0.0424
_refine_ls_R_factor_gt 0.0281
_refine_ls_shift/su_max 0.000
_refine_ls_shift/su_mean 0.000
_refine_ls_structure_factor_coef Fsqd
_refine_ls_weighting_details 'calc w=1/[\s^2^(Fo^2^)+(0.0380P)^2^+0.0000P] where P=(Fo^2^+2Fc^2^)/3'
_refine_ls_weighting_scheme calc
_refine_ls_wR_factor_gt 0.0598
_refine_ls_wR_factor_ref 0.0615
_reflns_number_gt 1722
_reflns_number_total 2491
_reflns_threshold_expression >2sigma(I)
_cod_data_source_file b310008a.txt
_cod_data_source_block tmcg9
_cod_original_sg_symbol_H-M P21/n
_cod_database_code 7050197

loop_
_symmetry_equiv_pos_as_xyz
'x, y, z'
'-x+1/2, y+1/2, -z+1/2'
'-x, -y, -z'
'x-1/2, -y-1/2, z-1/2'

loop_
_atom_site_label
_atom_site_type_symbol
_atom_site_fract_x
_atom_site_fract_y
_atom_site_fract_z
_atom_site_U_iso_or_equiv
_atom_site_adp_type
_atom_site_occupancy
_atom_site_symmetry_multiplicity
_atom_site_calc_flag
_atom_site_refinement_flags
_atom_site_disorder_assembly
_atom_site_disorder_group
Br1 Br 0.40104(4) 0.27462(6) 0.22954(2) 0.04572(15) Uani 1 1 d . . .
Br2 Br -0.09439(4) 0.32019(6) 0.14583(2) 0.05229(15) Uani 1 1 d . . .
C1 C 0.2419(3) 0.2688(4) 0.25040(18) 0.0267(8) Uani 1 1 d . . .
C2 C 0.1497(3) 0.2934(5) 0.20053(18) 0.0322(9) Uani 1 1 d . . .
H2 H 0.1664 0.3144 0.1571 0.039 Uiso 1 1 calc R . .
C3 C 0.0317(3) 0.2871(5) 0.21446(18) 0.0300(9) Uani 1 1 d . . .
C4 C 0.0067(3) 0.2559(5) 0.27975(18) 0.0294(9) Uani 1 1 d . A .
C5 C 0.0994(3) 0.2314(5) 0.32906(18) 0.0337(9) Uani 1 1 d . . .
H5 H 0.0827 0.2097 0.3724 0.040 Uiso 1 1 calc R . .
C6 C 0.2188(3) 0.2383(4) 0.31568(19) 0.0294(9) Uani 1 1 d . . .
C7 C -0.1624(3) 0.3181(5) 0.3444(2) 0.0406(10) Uani 1 1 d . A .
C8 C -0.1107(4) 0.5003(5) 0.3635(2) 0.0546(13) Uani 1 1 d . . .
H8A H -0.0262 0.4893 0.3769 0.082 Uiso 1 1 calc R . .
H8B H -0.1491 0.5476 0.3999 0.082 Uiso 1 1 calc R . .
H8C H -0.1239 0.5796 0.3260 0.082 Uiso 1 1 calc R . .
C9 C -0.2965(4) 0.3288(6) 0.3190(3) 0.0634(14) Uani 1 1 d . . .
H9A H -0.3076 0.4036 0.2801 0.095 Uiso 1 1 calc R . .
H9B H -0.3394 0.3786 0.3532 0.095 Uiso 1 1 calc R . .
H9C H -0.3264 0.2109 0.3079 0.095 Uiso 1 1 calc R . .
C10 C -0.1515(4) 0.1897(5) 0.4024(2) 0.0421(11) Uani 1 1 d . . .
C11 C 0.3187(3) 0.2658(5) 0.42935(19) 0.0356(10) Uani 1 1 d . . .
C12 C 0.4504(4) 0.2435(7) 0.4562(2) 0.0568(13) Uani 1 1 d . . .
H12A H 0.4756 0.1236 0.4480 0.085 Uiso 1 1 calc R . .
H12B H 0.4605 0.2664 0.5033 0.085 Uiso 1 1 calc R . .
H12C H 0.4979 0.3267 0.4342 0.085 Uiso 1 1 calc R . .
C13 C 0.2780(4) 0.4569(5) 0.4353(2) 0.0529(12) Uani 1 1 d . . .
H13A H 0.3232 0.5332 0.4092 0.079 Uiso 1 1 calc R . .
H13B H 0.2904 0.4933 0.4812 0.079 Uiso 1 1 calc R . .
H13C H 0.1944 0.4659 0.4193 0.079 Uiso 1 1 calc R . .
C14 C 0.2474(3) 0.1349(5) 0.46786(18) 0.0333(9) Uani 1 1 d . . .
O1 O -0.1127(2) 0.2393(4) 0.28781(13) 0.0443(7) Uani 1 1 d . . .
O2 O -0.1519(10) 0.2393(8) 0.4625(4) 0.049(3) Uiso 0.53(2) 1 d P A 1
O2' O -0.2103(11) 0.2459(8) 0.4490(4) 0.042(3) Uiso 0.47(2) 1 d P A 2
O3 O -0.1189(3) 0.0307(4) 0.39292(16) 0.0562(9) Uani 1 1 d . A .
H3 H -0.1266 -0.0296 0.4261 0.084 Uiso 1 1 calc R . .
O4 O 0.3164(2) 0.2087(3) 0.36107(12) 0.0373(6) Uani 1 1 d . . .
O5 O 0.1902(3) 0.1884(4) 0.51228(14) 0.0522(8) Uani 1 1 d . . .
O6 O 0.2566(3) -0.0305(4) 0.45251(16) 0.0649(10) Uani 1 1 d . . .
H6 H 0.2214 -0.0920 0.4777 0.097 Uiso 1 1 calc R . .

loop_
_atom_site_aniso_label
_atom_site_aniso_U_11
_atom_site_aniso_U_22
_atom_site_aniso_U_33
_atom_site_aniso_U_23
_atom_site_aniso_U_13
_atom_site_aniso_U_12
Br1 0.0356(2) 0.0574(3) 0.0480(3) 0.0107(2) 0.0214(2) 0.0068(2)
Br2 0.0453(3) 0.0752(3) 0.0347(3) 0.0104(2) -0.0029(2) -0.0022(2)
C1 0.0285(19) 0.0255(19) 0.028(2) 0.0020(15) 0.0120(18) 0.0019(15)
C2 0.044(2) 0.030(2) 0.026(2) 0.0012(16) 0.017(2) 0.0038(17)
C3 0.033(2) 0.032(2) 0.025(2) -0.0020(16) 0.0016(18) 0.0007(16)
C4 0.0306(19) 0.032(2) 0.027(2) 0.0015(16) 0.0092(19) 0.0014(16)
C5 0.034(2) 0.047(2) 0.022(2) 0.0038(17) 0.014(2) -0.0002(18)
C6 0.035(2) 0.027(2) 0.027(2) -0.0007(16) 0.0049(19) 0.0016(16)
C7 0.040(2) 0.043(3) 0.043(3) 0.0064(19) 0.023(2) 0.0049(19)
C8 0.056(3) 0.044(3) 0.070(3) 0.006(2) 0.030(3) 0.001(2)
C9 0.031(2) 0.078(4) 0.083(4) 0.020(3) 0.015(2) 0.010(2)
C10 0.048(3) 0.041(3) 0.041(3) -0.004(2) 0.024(2) -0.001(2)
C11 0.038(2) 0.046(2) 0.024(2) -0.0002(18) 0.0036(19) -0.0040(18)
C12 0.042(2) 0.091(4) 0.035(3) 0.004(2) -0.005(2) -0.012(2)
C13 0.069(3) 0.047(3) 0.043(3) -0.002(2) 0.010(3) -0.008(2)
C14 0.036(2) 0.040(3) 0.023(2) 0.0008(17) 0.0024(19) 0.0024(18)
O1 0.0297(14) 0.0690(19) 0.0361(17) 0.0005(14) 0.0120(14) -0.0055(13)
O3 0.0560(19) 0.0481(19) 0.070(2) 0.0200(15) 0.0304(18) 0.0080(15)
O4 0.0313(14) 0.0608(18) 0.0206(15) 0.0035(12) 0.0052(13) 0.0077(13)
O5 0.066(2) 0.0480(18) 0.0479(19) 0.0059(14) 0.0308(17) 0.0065(14)
O6 0.108(3) 0.0425(19) 0.052(2) -0.0008(15) 0.043(2) -0.0078(17)

loop_
_atom_type_symbol
_atom_type_description
_atom_type_scat_dispersion_real
_atom_type_scat_dispersion_imag
_atom_type_scat_source
C C 0.0033 0.0016 'International Tables Vol C Tables 4.2.6.8 and 6.1.1.4'
H H 0.0000 0.0000 'International Tables Vol C Tables 4.2.6.8 and 6.1.1.4'
Br Br -0.2901 2.4595 'International Tables Vol C Tables 4.2.6.8 and 6.1.1.4'
O O 0.0106 0.0060 'International Tables Vol C Tables 4.2.6.8 and 6.1.1.4'

loop_
_geom_angle_atom_site_label_1
_geom_angle_atom_site_label_2
_geom_angle_atom_site_label_3
_geom_angle
_geom_angle_site_symmetry_1
_geom_angle_site_symmetry_3
_geom_angle_publ_flag
C2 C1 C6 120.7(3) . . ?
C2 C1 Br1 119.3(2) . . ?
C6 C1 Br1 120.0(3) . . ?
C1 C2 C3 120.4(3) . . ?
C2 C3 C4 119.7(4) . . ?
C2 C3 Br2 120.2(3) . . ?
C4 C3 Br2 120.1(3) . . ?
C5 C4 O1 125.0(3) . . ?
C5 C4 C3 119.4(3) . . ?
O1 C4 C3 115.5(3) . . ?
C4 C5 C6 121.4(3) . . ?
O4 C6 C1 116.1(3) . . ?
O4 C6 C5 125.4(3) . . ?
C1 C6 C5 118.4(3) . . ?
O1 C7 C10 110.4(3) . . ?
O1 C7 C8 113.3(3) . . ?
C10 C7 C8 112.3(4) . . ?
O1 C7 C9 102.0(4) . . ?
C10 C7 C9 106.4(3) . . ?
C8 C7 C9 111.8(3) . . ?
O3 C10 O2 116.9(5) . . ?
O3 C10 O2' 127.1(4) . . ?
O2 C10 O2' 31.1(3) . . ?
O3 C10 C7 118.6(3) . . ?
O2 C10 C7 123.2(4) . . ?
O2' C10 C7 111.0(5) . . ?
O4 C11 C13 112.6(3) . . ?
O4 C11 C12 102.6(3) . . ?
C13 C11 C12 111.4(4) . . ?
O4 C11 C14 110.1(3) . . ?
C13 C11 C14 112.5(3) . . ?
C12 C11 C14 107.0(3) . . ?
O5 C14 O6 123.6(3) . . ?
O5 C14 C11 120.7(3) . . ?
O6 C14 C11 115.6(3) . . ?
C4 O1 C7 121.6(3) . . ?
C6 O4 C11 121.3(3) . . ?

loop_
_geom_bond_atom_site_label_1
_geom_bond_atom_site_label_2
_geom_bond_distance
_geom_bond_site_symmetry_2
_geom_bond_publ_flag
Br1 C1 1.883(3) . ?
Br2 C3 1.881(4) . ?
C1 C2 1.372(5) . ?
C1 C6 1.390(5) . ?
C2 C3 1.387(5) . ?
C3 C4 1.398(5) . ?
C4 C5 1.368(5) . ?
C4 O1 1.376(4) . ?
C5 C6 1.399(5) . ?
C6 O4 1.364(4) . ?
C7 O1 1.452(4) . ?
C7 C10 1.508(6) . ?
C7 C8 1.512(6) . ?
C7 C9 1.537(6) . ?
C10 O3 1.263(4) . ?
C10 O2 1.269(7) . ?
C10 O2' 1.280(8) . ?
C11 O4 1.440(4) . ?
C11 C13 1.508(5) . ?
C11 C12 1.526(6) . ?
C11 C14 1.531(5) . ?
C14 O5 1.228(4) . ?
C14 O6 1.280(4) . ?

loop_
_geom_hbond_atom_site_label_D
_geom_hbond_atom_site_label_H
_geom_hbond_atom_site_label_A
_geom_hbond_distance_DH
_geom_hbond_distance_HA
_geom_hbond_distance_DA
_geom_hbond_angle_DHA
_geom_hbond_site_symmetry_A
O6 H6 O2' 0.82 1.89 2.655(7) 155.0 3_556
O6 H6 O2 0.82 1.87 2.686(6) 175.9 3_556
O3 H3 O5 0.82 1.91 2.708(4) 162.4 3_556

loop_
_geom_torsion_atom_site_label_1
_geom_torsion_atom_site_label_2
_geom_torsion_atom_site_label_3
_geom_torsion_atom_site_label_4
_geom_torsion
_geom_torsion_site_symmetry_1
_geom_torsion_site_symmetry_2
_geom_torsion_site_symmetry_3
_geom_torsion_site_symmetry_4
_geom_torsion_publ_flag
C6 C1 C2 C3 -0.4(5) . . . . ?
Br1 C1 C2 C3 179.1(3) . . . . ?
C1 C2 C3 C4 0.1(5) . . . . ?
C1 C2 C3 Br2 -179.8(3) . . . . ?
C2 C3 C4 C5 -0.2(5) . . . . ?
Br2 C3 C4 C5 179.8(3) . . . . ?
C2 C3 C4 O1 -175.5(3) . . . . ?
Br2 C3 C4 O1 4.4(4) . . . . ?
O1 C4 C5 C6 175.4(3) . . . . ?
C3 C4 C5 C6 0.5(5) . . . . ?
C2 C1 C6 O4 177.6(3) . . . . ?
Br1 C1 C6 O4 -1.9(4) . . . . ?
C2 C1 C6 C5 0.7(5) . . . . ?
Br1 C1 C6 C5 -178.8(3) . . . . ?
C4 C5 C6 O4 -177.3(3) . . . . ?
C4 C5 C6 C1 -0.8(5) . . . . ?
O1 C7 C10 O3 -9.5(5) . . . . ?
C8 C7 C10 O3 -136.9(4) . . . . ?
C9 C7 C10 O3 100.5(4) . . . . ?
O1 C7 C10 O2 157.3(7) . . . . ?
C8 C7 C10 O2 29.9(8) . . . . ?
C9 C7 C10 O2 -92.8(7) . . . . ?
O1 C7 C10 O2' -170.4(6) . . . . ?
C8 C7 C10 O2' 62.2(7) . . . . ?
C9 C7 C10 O2' -60.4(7) . . . . ?
O4 C11 C14 O5 -145.6(4) . . . . ?
C13 C11 C14 O5 -19.1(5) . . . . ?
C12 C11 C14 O5 103.7(4) . . . . ?
O4 C11 C14 O6 37.4(5) . . . . ?
C13 C11 C14 O6 163.9(4) . . . . ?
C12 C11 C14 O6 -73.4(4) . . . . ?
C5 C4 O1 C7 45.4(5) . . . . ?
C3 C4 O1 C7 -139.6(3) . . . . ?
C10 C7 O1 C4 -88.0(4) . . . . ?
C8 C7 O1 C4 38.8(5) . . . . ?
C9 C7 O1 C4 159.2(3) . . . . ?
C1 C6 O4 C11 147.2(3) . . . . ?
C5 C6 O4 C11 -36.2(5) . . . . ?
C13 C11 O4 C6 -48.0(4) . . . . ?
C12 C11 O4 C6 -167.9(3) . . . . ?
C14 C11 O4 C6 78.5(4) . . . . ?
